data_4310401
loop_
_publ_author_name
'Hershel Jude'
'Jeanette A. Krause Bauer'
'William B. Connick'

_publ_contact_author_address
;     Department of Chemistry
      University of Cincinnati
      Cincinnati, OH 45221-0172 USA
;
_publ_contact_author_email bill.connick@uc.edu
_publ_contact_author_fax '513 556 9239'
_publ_contact_author_name 'Dr. William B. Connick'
_publ_contact_author_phone '513 556 0148'
_publ_section_title
;
 Tuning the Electronic Structures of Platinum(II) Complexes with a
 Cyclometalating Aryldiamine Ligand
;
_journal_name_full 'Inorganic Chemistry'
_journal_page_first 725
_journal_page_last 733
_journal_paper_doi 10.1021/ic0346329
_journal_volume 43
_journal_year 2004
_chemical_formula_moiety 'C46 H62 N6 Pt, 2(C F3 S O3)'
_chemical_formula_sum 'C48 H62 F6 N6 O6 Pt2 S2'
_chemical_formula_weight 1387.34
_chemical_name_systematic
; 
 ? 
;
_space_group_IT_number 15
_symmetry_cell_setting monoclinic
_symmetry_space_group_name_Hall '-I 2ya'
_symmetry_space_group_name_H-M 'I 1 2/a 1'
_atom_sites_solution_hydrogens geom
_atom_sites_solution_primary patterson
_atom_sites_solution_secondary difmap
_audit_creation_method SHELXL
_cell_angle_alpha 90.00
_cell_angle_beta 96.4930(10)
_cell_angle_gamma 90.00
_cell_formula_units_Z 4
_cell_length_a 21.3316(5)
_cell_length_b 9.6526(2)
_cell_length_c 26.1800(6)
_cell_measurement_reflns_used 8192
_cell_measurement_temperature 150(2)
_cell_measurement_theta_max 28.27
_cell_measurement_theta_min 2.61
_cell_volume 5356.0(2)
_computing_cell_refinement 'Bruker SAINT v5.A06'
_computing_data_collection 'Bruker SMART v5.051'
_computing_data_reduction 'Bruker SAINT v5/A06'
_computing_molecular_graphics 'Bruker SHELXTL v5.03'
_computing_publication_material 'Bruker SHELXTL v5.03'
_computing_structure_refinement 'Bruker SHELXTL v5.03'
_computing_structure_solution 'Bruker SHELXTL v5.03'
_diffrn_ambient_temperature 150(2)
_diffrn_measurement_device 'SMART 1K Platform CCD'
_diffrn_measurement_method '\w scans'
_diffrn_radiation_monochromator graphite
_diffrn_radiation_source 'fine-focus sealed tube'
_diffrn_radiation_type MoK\a
_diffrn_radiation_wavelength 0.71073
_diffrn_reflns_av_R_equivalents 0.0505
_diffrn_reflns_av_sigmaI/netI 0.0457
_diffrn_reflns_limit_h_max 28
_diffrn_reflns_limit_h_min -28
_diffrn_reflns_limit_k_max 12
_diffrn_reflns_limit_k_min -12
_diffrn_reflns_limit_l_max 34
_diffrn_reflns_limit_l_min -34
_diffrn_reflns_number 26659
_diffrn_reflns_theta_max 28.27
_diffrn_reflns_theta_min 2.61
_diffrn_standards_decay_% 0
_diffrn_standards_number 0
_exptl_absorpt_coefficient_mu 5.368
_exptl_absorpt_correction_T_max 0.6159
_exptl_absorpt_correction_T_min 0.4132
_exptl_absorpt_correction_type multi-scan
_exptl_absorpt_process_details 'Sheldrick, SADABS'
_exptl_crystal_colour colorless
_exptl_crystal_density_diffrn 1.720
_exptl_crystal_density_method 'not measured'
_exptl_crystal_description plate
_exptl_crystal_F_000 2728
_exptl_crystal_size_max 0.20
_exptl_crystal_size_mid 0.12
_exptl_crystal_size_min 0.10
_refine_diff_density_max 0.837
_refine_diff_density_min -1.087
_refine_diff_density_rms 0.137
_refine_ls_extinction_method none
_refine_ls_goodness_of_fit_ref 1.143
_refine_ls_hydrogen_treatment constr
_refine_ls_matrix_type full
_refine_ls_number_parameters 316
_refine_ls_number_reflns 6614
_refine_ls_number_restraints 0
_refine_ls_restrained_S_all 1.221
_refine_ls_R_factor_all 0.0758
_refine_ls_R_factor_gt 0.0451
_refine_ls_shift/su_max 0.002
_refine_ls_shift/su_mean 0.000
_refine_ls_structure_factor_coef Fsqd
_refine_ls_weighting_details 'calc w=1/[\s^2^(Fo^2^)+(0.0292P)^2^+25.5244P] where P=(Fo^2^+2Fc^2^)/3'
_refine_ls_weighting_scheme calc
_refine_ls_wR_factor_gt 0.0776
_refine_ls_wR_factor_ref 0.0860
_reflns_number_observed 4801
_reflns_number_total 6614
_reflns_threshold_expression >2\s(I)
_cod_data_source_file ic0346329si20030606_105005_4.cif
_cod_data_source_block 4
_cod_depositor_comments
;
The following automatic conversions were performed:
'_symmetry_cell_setting' value 'Monoclinic' changed to 'monoclinic'
according to '/home/saulius/struct/CIF-dictionaries/cif_core.dic'
dictionary named 'cif_core.dic' version 2.4.1 from 2010-06-29.

Automatic conversion script
Id: cif_fix_enum 1527 2010-12-29 10:47:43Z saulius 
;
_cod_original_sg_symbol_H-M 'I 2/a'
_cod_database_code 4310401

loop_
_symmetry_equiv_pos_as_xyz
'x, y, z'
'-x+1/2, y, -z'
'x+1/2, y+1/2, z+1/2'
'-x+1, y+1/2, -z+1/2'
'-x, -y, -z'
'x-1/2, -y, z'
'-x+1/2, -y+1/2, -z+1/2'
'x, -y+1/2, z+1/2'

loop_
_atom_site_aniso_label
_atom_site_aniso_U_11
_atom_site_aniso_U_22
_atom_site_aniso_U_33
_atom_site_aniso_U_23
_atom_site_aniso_U_13
_atom_site_aniso_U_12
Pt 0.01465(9) 0.01965(10) 0.01706(9) -0.00127(12) -0.00030(6) -0.00089(12)
C1 0.015(2) 0.026(2) 0.019(2) -0.009(3) 0.001(2) 0.002(3)
N1 0.013(2) 0.019(2) 0.020(2) -0.003(2) 0.001(2) 0.001(2)
N2 0.018(3) 0.026(2) 0.015(2) -0.001(2) 0.004(2) -0.001(2)
C2 0.018(3) 0.024(3) 0.025(3) -0.006(2) 0.005(2) -0.001(2)
N3 0.019(2) 0.027(2) 0.020(2) -0.003(2) -0.003(2) -0.003(2)
C3 0.018(3) 0.041(4) 0.028(3) -0.011(3) -0.006(2) -0.002(3)
C4 0.023(3) 0.047(4) 0.026(3) -0.008(4) -0.008(2) 0.009(4)
C5 0.026(3) 0.042(4) 0.023(3) -0.002(3) -0.003(3) 0.005(3)
C6 0.017(3) 0.035(3) 0.018(3) -0.004(2) 0.004(2) 0.006(2)
C7 0.022(3) 0.028(3) 0.022(3) 0.001(2) 0.002(2) 0.004(2)
C8 0.021(3) 0.025(3) 0.029(3) -0.009(2) 0.007(3) -0.001(2)
C9 0.019(3) 0.028(3) 0.026(3) -0.005(3) 0.008(3) 0.003(2)
C10 0.011(3) 0.038(4) 0.037(3) -0.003(3) 0.002(2) 0.001(2)
C11 0.016(3) 0.029(3) 0.026(3) -0.001(3) -0.001(2) -0.004(2)
C12 0.018(3) 0.025(3) 0.026(3) -0.002(2) 0.005(2) -0.005(2)
C13 0.020(3) 0.034(3) 0.025(3) -0.006(3) -0.001(2) -0.007(3)
C14 0.030(4) 0.024(3) 0.028(3) 0.004(3) 0.002(3) 0.000(3)
C15 0.034(4) 0.038(4) 0.031(4) 0.009(3) 0.006(3) -0.006(3)
C16 0.028(4) 0.041(4) 0.034(4) 0.006(3) 0.015(3) -0.002(3)
C17 0.024(3) 0.033(3) 0.036(3) -0.004(3) 0.008(2) 0.002(3)
C18 0.023(3) 0.023(3) 0.024(3) -0.003(2) -0.002(2) 0.000(2)
C19 0.022(3) 0.029(3) 0.017(3) -0.005(2) 0.001(2) 0.007(3)
C20 0.026(4) 0.033(3) 0.022(3) -0.010(3) -0.002(3) 0.006(3)
C21 0.020(3) 0.033(3) 0.013(2) -0.004(3) -0.002(2) -0.001(3)
C22 0.026(3) 0.026(3) 0.020(3) -0.001(2) -0.003(3) 0.002(3)
C23 0.023(3) 0.026(3) 0.019(3) -0.003(2) -0.001(2) 0.000(2)
S1 0.0578(13) 0.0321(9) 0.0336(9) 0.0009(8) 0.0087(9) 0.0089(8)
O1 0.108(6) 0.071(4) 0.051(4) 0.018(3) 0.003(4) 0.040(4)
O2 0.056(4) 0.045(3) 0.046(3) -0.016(2) 0.007(3) -0.002(3)
O3 0.062(4) 0.050(4) 0.060(3) 0.007(3) 0.028(3) 0.018(3)
C24 0.044(5) 0.050(6) 0.138(10) -0.042(6) 0.021(6) -0.011(4)
F1 0.153(7) 0.095(5) 0.152(7) -0.085(5) 0.011(6) -0.045(5)
F2 0.110(6) 0.067(4) 0.154(7) 0.055(4) 0.050(5) 0.012(4)
F3 0.054(3) 0.100(4) 0.109(5) -0.011(4) 0.015(3) -0.017(4)

loop_
_atom_site_label
_atom_site_type_symbol
_atom_site_fract_x
_atom_site_fract_y
_atom_site_fract_z
_atom_site_U_iso_or_equiv
_atom_site_thermal_displace_type
_atom_site_occupancy
_atom_site_calc_flag
_atom_site_refinement_flags
_atom_site_disorder_group
Pt Pt 0.183032(9) 0.00523(2) 0.176222(7) 0.01728(6) Uani 1 d . .
C1 C 0.2436(2) 0.0009(7) 0.2366(2) 0.0202(10) Uani 1 d . .
N1 N 0.1245(2) -0.0710(5) 0.2296(2) 0.0176(10) Uani 1 d . .
N2 N 0.2616(2) 0.0797(5) 0.1432(2) 0.0195(10) Uani 1 d . .
C2 C 0.3004(3) 0.0720(6) 0.2362(2) 0.0222(12) Uani 1 d . .
N3 N 0.1179(2) 0.0092(6) 0.1079(2) 0.0224(9) Uani 1 d . .
C3 C 0.3447(3) 0.0671(7) 0.2799(2) 0.0295(14) Uani 1 d . .
H3A H 0.3840(3) 0.1136(7) 0.2803(2) 0.035 Uiso 1 calc R .
C4 C 0.3302(3) -0.0067(8) 0.3227(2) 0.0330(14) Uani 1 d . .
H4A H 0.3597(3) -0.0072(8) 0.3528(2) 0.040 Uiso 1 calc R .
C5 C 0.2737(3) -0.0802(7) 0.3229(2) 0.0309(14) Uani 1 d . .
H5A H 0.2649(3) -0.1304(7) 0.3525(2) 0.037 Uiso 1 calc R .
C6 C 0.2305(3) -0.0781(6) 0.2786(2) 0.0229(12) Uani 1 d . .
C7 C 0.1686(3) -0.1526(6) 0.2690(2) 0.0240(13) Uani 1 d . .
H7A H 0.1493(3) -0.1612(6) 0.3015(2) 0.029 Uiso 1 calc R .
H7B H 0.1754(3) -0.2469(6) 0.2558(2) 0.029 Uiso 1 calc R .
C8 C 0.0994(3) 0.0484(6) 0.2587(2) 0.0244(13) Uani 1 d . .
H8A H 0.0823(3) 0.0123(6) 0.2897(2) 0.029 Uiso 1 calc R .
H8B H 0.1344(3) 0.1125(6) 0.2701(2) 0.029 Uiso 1 calc R .
C9 C 0.0483(3) 0.1268(6) 0.2263(2) 0.0239(13) Uani 1 d . .
H9A H 0.0648(3) 0.1614(6) 0.1948(2) 0.029 Uiso 1 calc R .
H9B H 0.0351(3) 0.2077(6) 0.2457(2) 0.029 Uiso 1 calc R .
C10 C -0.0081(3) 0.0334(6) 0.2115(2) 0.0287(14) Uani 1 d . .
H10A H -0.0407(3) 0.0841(6) 0.1889(2) 0.034 Uiso 1 calc R .
H10B H -0.0268(3) 0.0044(6) 0.2428(2) 0.034 Uiso 1 calc R .
C11 C 0.0137(3) -0.0941(6) 0.1836(2) 0.0239(12) Uani 1 d . .
H11A H -0.0216(3) -0.1611(6) 0.1782(2) 0.029 Uiso 1 calc R .
H11B H 0.0246(3) -0.0657(6) 0.1493(2) 0.029 Uiso 1 calc R .
C12 C 0.0704(3) -0.1651(6) 0.2128(2) 0.0228(12) Uani 1 d . .
H12A H 0.0568(3) -0.2104(6) 0.2437(2) 0.027 Uiso 1 calc R .
H12B H 0.0853(3) -0.2386(6) 0.1908(2) 0.027 Uiso 1 calc R .
C13 C 0.3039(3) 0.1511(7) 0.1867(2) 0.0267(13) Uani 1 d . .
H13A H 0.3480(3) 0.1534(7) 0.1784(2) 0.032 Uiso 1 calc R .
H13B H 0.2896(3) 0.2477(7) 0.1907(2) 0.032 Uiso 1 calc R .
C14 C 0.2453(3) 0.1806(6) 0.0999(2) 0.0274(13) Uani 1 d . .
H14A H 0.2263(3) 0.2642(6) 0.1138(2) 0.033 Uiso 1 calc R .
H14B H 0.2132(3) 0.1381(6) 0.0745(2) 0.033 Uiso 1 calc R .
C15 C 0.3014(3) 0.2240(7) 0.0729(3) 0.034(2) Uani 1 d . .
H15A H 0.3323(3) 0.2736(7) 0.0974(3) 0.041 Uiso 1 calc R .
H15B H 0.2871(3) 0.2883(7) 0.0444(3) 0.041 Uiso 1 calc R .
C16 C 0.3331(3) 0.0981(7) 0.0514(3) 0.034(2) Uani 1 d . .
H16A H 0.3036(3) 0.0526(7) 0.0246(3) 0.040 Uiso 1 calc R .
H16B H 0.3709(3) 0.1277(7) 0.0355(3) 0.040 Uiso 1 calc R .
C17 C 0.3520(3) -0.0030(7) 0.0951(2) 0.0305(12) Uani 1 d . .
H17A H 0.3851(3) 0.0397(7) 0.1196(2) 0.037 Uiso 1 calc R .
H17B H 0.3699(3) -0.0876(7) 0.0810(2) 0.037 Uiso 1 calc R .
C18 C 0.2959(3) -0.0431(6) 0.1235(2) 0.0237(13) Uani 1 d . .
H18A H 0.2656(3) -0.0976(6) 0.1000(2) 0.028 Uiso 1 calc R .
H18B H 0.3110(3) -0.1034(6) 0.1529(2) 0.028 Uiso 1 calc R .
C19 C 0.1071(3) -0.1058(6) 0.0794(2) 0.0229(13) Uani 1 d . .
H19 H 0.1310(3) -0.1865(6) 0.0892(2) 0.028 Uiso 1 calc R .
C20 C 0.0626(3) -0.1126(7) 0.0361(2) 0.0274(14) Uani 1 d . .
H20 H 0.0581(3) -0.1951(7) 0.0163(2) 0.033 Uiso 1 calc R .
C21 C 0.0248(2) 0.0011(7) 0.0221(2) 0.0219(10) Uani 1 d . .
C22 C 0.0372(3) 0.1231(6) 0.0508(2) 0.0242(13) Uani 1 d . .
H22 H 0.0139(3) 0.2051(6) 0.0417(2) 0.029 Uiso 1 calc R .
C23 C 0.0837(3) 0.1232(6) 0.0924(2) 0.0229(13) Uani 1 d . .
H23 H 0.0919(3) 0.2071(6) 0.1109(2) 0.027 Uiso 1 calc R .
S1 S -0.07522(10) 0.4041(2) 0.09791(7) 0.0409(4) Uani 1 d . .
O1 O -0.0370(4) 0.3286(7) 0.1386(2) 0.077(2) Uani 1 d . .
O2 O -0.0852(3) 0.3363(5) 0.0490(2) 0.0488(14) Uani 1 d . .
O3 O -0.1303(3) 0.4716(5) 0.1126(2) 0.056(2) Uani 1 d . .
C24 C -0.0217(5) 0.5396(10) 0.0896(5) 0.077(3) Uani 1 d . .
F1 F -0.0080(4) 0.6165(8) 0.1294(3) 0.134(3) Uani 1 d . .
F2 F -0.0495(3) 0.6302(6) 0.0500(3) 0.108(3) Uani 1 d . .
F3 F 0.0312(3) 0.4985(7) 0.0707(2) 0.087(2) Uani 1 d . .

loop_
_atom_type_symbol
_atom_type_description
_atom_type_scat_dispersion_real
_atom_type_scat_dispersion_imag
_atom_type_scat_source
C C 0.0033 0.0016 'International Tables Vol C Tables 4.2.6.8 and 6.1.1.4'
H H 0.0000 0.0000 'International Tables Vol C Tables 4.2.6.8 and 6.1.1.4'
N N 0.0061 0.0033 'International Tables Vol C Tables 4.2.6.8 and 6.1.1.4'
O O 0.0106 0.0060 'International Tables Vol C Tables 4.2.6.8 and 6.1.1.4'
F F 0.0171 0.0103 'International Tables Vol C Tables 4.2.6.8 and 6.1.1.4'
S S 0.1246 0.1234 'International Tables Vol C Tables 4.2.6.8 and 6.1.1.4'
Pt Pt -1.7033 8.3905 'International Tables Vol C Tables 4.2.6.8 and 6.1.1.4'

loop_
_geom_angle_atom_site_label_1
_geom_angle_atom_site_label_2
_geom_angle_atom_site_label_3
_geom_angle
_geom_angle_site_symmetry_1
_geom_angle_site_symmetry_3
_geom_angle_publ_flag
C1 Pt N2 81.5(2) . . ?
C1 Pt N1 80.8(2) . . ?
N2 Pt N1 162.4(2) . . ?
C1 Pt N3 178.4(2) . . ?
N2 Pt N3 97.0(2) . . ?
N1 Pt N3 100.6(2) . . ?
C6 C1 C2 121.8(5) . . ?
C6 C1 Pt 119.0(4) . . ?
C2 C1 Pt 119.1(4) . . ?
C12 N1 C8 107.7(4) . . ?
C12 N1 C7 106.2(4) . . ?
C8 N1 C7 106.1(4) . . ?
C12 N1 Pt 120.9(3) . . ?
C8 N1 Pt 109.8(3) . . ?
C7 N1 Pt 105.2(3) . . ?
C14 N2 C18 109.3(4) . . ?
C14 N2 C13 109.6(5) . . ?
C18 N2 C13 109.9(4) . . ?
C14 N2 Pt 113.9(4) . . ?
C18 N2 Pt 108.1(3) . . ?
C13 N2 Pt 106.1(3) . . ?
C1 C2 C3 119.0(5) . . ?
C1 C2 C13 112.4(5) . . ?
C3 C2 C13 128.5(5) . . ?
C19 N3 C23 116.9(5) . . ?
C19 N3 Pt 120.3(4) . . ?
C23 N3 Pt 122.8(4) . . ?
C4 C3 C2 119.0(6) . . ?
C3 C4 C5 122.1(5) . . ?
C6 C5 C4 118.5(6) . . ?
C1 C6 C5 119.5(6) . . ?
C1 C6 C7 112.4(5) . . ?
C5 C6 C7 128.1(6) . . ?
C6 C7 N1 109.1(5) . . ?
C9 C8 N1 111.9(5) . . ?
C8 C9 C10 110.3(5) . . ?
C9 C10 C11 108.9(5) . . ?
C12 C11 C10 112.9(5) . . ?
N1 C12 C11 114.7(5) . . ?
C2 C13 N2 109.2(5) . . ?
N2 C14 C15 113.8(5) . . ?
C14 C15 C16 110.9(5) . . ?
C17 C16 C15 108.9(5) . . ?
C16 C17 C18 111.9(5) . . ?
N2 C18 C17 113.7(5) . . ?
N3 C19 C20 123.2(5) . . ?
C21 C20 C19 120.0(5) . . ?
C20 C21 C22 117.0(5) . . ?
C20 C21 C21 122.6(7) . 5 ?
C22 C21 C21 120.4(7) . 5 ?
C23 C22 C21 119.6(5) . . ?
N3 C23 C22 123.1(5) . . ?
O2 S1 O3 113.8(4) . . ?
O2 S1 O1 116.0(4) . . ?
O3 S1 O1 116.0(4) . . ?
O2 S1 C24 105.2(5) . . ?
O3 S1 C24 105.0(4) . . ?
O1 S1 C24 98.3(5) . . ?
F1 C24 F3 110.3(9) . . ?
F1 C24 F2 105.7(8) . . ?
F3 C24 F2 102.1(9) . . ?
F1 C24 S1 114.7(9) . . ?
F3 C24 S1 114.2(6) . . ?
F2 C24 S1 108.7(7) . . ?

loop_
_geom_bond_atom_site_label_1
_geom_bond_atom_site_label_2
_geom_bond_distance
_geom_bond_site_symmetry_2
_geom_bond_publ_flag
Pt C1 1.926(5) . ?
Pt N2 2.098(5) . ?
Pt N1 2.107(5) . ?
Pt N3 2.138(4) . ?
C1 C6 1.392(8) . ?
C1 C2 1.394(8) . ?
N1 C12 1.495(7) . ?
N1 C8 1.514(7) . ?
N1 C7 1.534(7) . ?
N2 C14 1.504(7) . ?
N2 C18 1.514(7) . ?
N2 C13 1.534(7) . ?
C2 C3 1.398(8) . ?
C2 C13 1.513(8) . ?
N3 C19 1.343(7) . ?
N3 C23 1.357(7) . ?
C3 C4 1.392(9) . ?
C4 C5 1.400(9) . ?
C5 C6 1.397(8) . ?
C6 C7 1.500(8) . ?
C8 C9 1.507(8) . ?
C9 C10 1.518(8) . ?
C10 C11 1.531(8) . ?
C11 C12 1.521(8) . ?
C14 C15 1.517(8) . ?
C15 C16 1.529(9) . ?
C16 C17 1.523(9) . ?
C17 C18 1.529(8) . ?
C19 C20 1.395(8) . ?
C20 C21 1.386(8) . ?
C21 C22 1.406(8) . ?
C21 C21 1.479(9) 5 ?
C22 C23 1.387(8) . ?
S1 O2 1.432(5) . ?
S1 O3 1.433(5) . ?
S1 O1 1.462(6) . ?
S1 C24 1.765(10) . ?
C24 F1 1.286(11) . ?
C24 F3 1.342(10) . ?
C24 F2 1.434(13) . ?

loop_
_geom_torsion_atom_site_label_1
_geom_torsion_atom_site_label_2
_geom_torsion_atom_site_label_3
_geom_torsion_atom_site_label_4
_geom_torsion
_geom_torsion_site_symmetry_1
_geom_torsion_site_symmetry_2
_geom_torsion_site_symmetry_3
_geom_torsion_site_symmetry_4
_geom_torsion_publ_flag
N2 Pt C1 C6 -162.5(5) . . . . ?
N1 Pt C1 C6 17.4(5) . . . . ?
N3 Pt C1 C6 -134.7(79) . . . . ?
N2 Pt C1 C2 14.7(5) . . . . ?
N1 Pt C1 C2 -165.4(5) . . . . ?
N3 Pt C1 C2 42.5(84) . . . . ?
C1 Pt N1 C12 -149.9(4) . . . . ?
N2 Pt N1 C12 -149.8(5) . . . . ?
N3 Pt N1 C12 29.3(4) . . . . ?
C1 Pt N1 C8 83.8(4) . . . . ?
N2 Pt N1 C8 83.9(7) . . . . ?
N3 Pt N1 C8 -97.0(4) . . . . ?
C1 Pt N1 C7 -29.9(4) . . . . ?
N2 Pt N1 C7 -29.9(7) . . . . ?
N3 Pt N1 C7 149.3(3) . . . . ?
C1 Pt N2 C14 -148.1(4) . . . . ?
N1 Pt N2 C14 -148.2(5) . . . . ?
N3 Pt N2 C14 32.6(4) . . . . ?
C1 Pt N2 C18 90.3(4) . . . . ?
N1 Pt N2 C18 90.2(6) . . . . ?
N3 Pt N2 C18 -89.0(4) . . . . ?
C1 Pt N2 C13 -27.5(4) . . . . ?
N1 Pt N2 C13 -27.6(8) . . . . ?
N3 Pt N2 C13 153.2(4) . . . . ?
C6 C1 C2 C3 -2.0(9) . . . . ?
Pt C1 C2 C3 -179.1(4) . . . . ?
C6 C1 C2 C13 -179.8(5) . . . . ?
Pt C1 C2 C13 3.1(7) . . . . ?
C1 Pt N3 C19 68.1(82) . . . . ?
N2 Pt N3 C19 95.9(4) . . . . ?
N1 Pt N3 C19 -83.9(4) . . . . ?
C1 Pt N3 C23 -115.0(81) . . . . ?
N2 Pt N3 C23 -87.3(4) . . . . ?
N1 Pt N3 C23 93.0(5) . . . . ?
C1 C2 C3 C4 -1.0(9) . . . . ?
C13 C2 C3 C4 176.3(6) . . . . ?
C2 C3 C4 C5 2.2(10) . . . . ?
C3 C4 C5 C6 -0.4(10) . . . . ?
C2 C1 C6 C5 3.9(9) . . . . ?
Pt C1 C6 C5 -179.0(4) . . . . ?
C2 C1 C6 C7 -176.1(5) . . . . ?
Pt C1 C6 C7 1.0(7) . . . . ?
C4 C5 C6 C1 -2.6(9) . . . . ?
C4 C5 C6 C7 177.4(6) . . . . ?
C1 C6 C7 N1 -27.3(7) . . . . ?
C5 C6 C7 N1 152.7(6) . . . . ?
C12 N1 C7 C6 167.3(5) . . . . ?
C8 N1 C7 C6 -78.2(5) . . . . ?
Pt N1 C7 C6 38.1(5) . . . . ?
C12 N1 C8 C9 -58.8(6) . . . . ?
C7 N1 C8 C9 -172.2(5) . . . . ?
Pt N1 C8 C9 74.7(5) . . . . ?
N1 C8 C9 C10 63.1(6) . . . . ?
C8 C9 C10 C11 -56.8(6) . . . . ?
C9 C10 C11 C12 50.9(7) . . . . ?
C8 N1 C12 C11 52.7(6) . . . . ?
C7 N1 C12 C11 166.1(5) . . . . ?
Pt N1 C12 C11 -74.5(6) . . . . ?
C10 C11 C12 N1 -51.2(7) . . . . ?
C1 C2 C13 N2 -26.9(7) . . . . ?
C3 C2 C13 N2 155.6(6) . . . . ?
C14 N2 C13 C2 159.2(5) . . . . ?
C18 N2 C13 C2 -80.8(6) . . . . ?
Pt N2 C13 C2 35.9(5) . . . . ?
C18 N2 C14 C15 -53.6(7) . . . . ?
C13 N2 C14 C15 66.8(6) . . . . ?
Pt N2 C14 C15 -174.6(4) . . . . ?
N2 C14 C15 C16 57.7(7) . . . . ?
C14 C15 C16 C17 -56.4(7) . . . . ?
C15 C16 C17 C18 55.1(7) . . . . ?
C14 N2 C18 C17 51.7(6) . . . . ?
C13 N2 C18 C17 -68.5(6) . . . . ?
Pt N2 C18 C17 176.1(4) . . . . ?
C16 C17 C18 N2 -54.6(7) . . . . ?
C23 N3 C19 C20 -1.0(9) . . . . ?
Pt N3 C19 C20 176.1(5) . . . . ?
N3 C19 C20 C21 -3.1(10) . . . . ?
C19 C20 C21 C22 4.9(9) . . . . ?
C19 C20 C21 C21 -177.8(6) . . . 5 ?
C20 C21 C22 C23 -2.9(9) . . . . ?
C21 C21 C22 C23 179.7(6) 5 . . . ?
C19 N3 C23 C22 3.1(9) . . . . ?
Pt N3 C23 C22 -173.9(4) . . . . ?
C21 C22 C23 N3 -1.1(9) . . . . ?
O2 S1 C24 F1 178.0(8) . . . . ?
O3 S1 C24 F1 57.6(10) . . . . ?
O1 S1 C24 F1 -62.2(9) . . . . ?
O2 S1 C24 F3 -53.3(10) . . . . ?
O3 S1 C24 F3 -173.7(8) . . . . ?
O1 S1 C24 F3 66.5(9) . . . . ?
O2 S1 C24 F2 59.9(7) . . . . ?
O3 S1 C24 F2 -60.5(7) . . . . ?
O1 S1 C24 F2 179.7(6) . . . . ?
